data_4336443
loop_
_publ_author_name
'David R. Armstrong'
'Matthew G. Davidson'
'Daniel Garcia-Vivo'
'Alan R. Kennedy'
'Robert E. Mulvey'
'Stuart D. Robertson'

_publ_section_title
;
 Monomerizing Alkali-Metal 3,5-Dimethylbenzyl Salts with
 Tris(N,N-dimethyl-2-aminoethyl)amine (Me6TREN): Structural and Bonding
 Implications
;
_journal_name_full 'Inorganic Chemistry'
_journal_page_first 12023
_journal_page_last 12032
_journal_paper_doi 10.1021/ic401777x
_journal_volume 52
_journal_year 2013
_chemical_formula_moiety 'C21 H41 Li N4'
_chemical_formula_sum 'C21 H41 Li N4'
_chemical_formula_weight 356.52
_chemical_name_systematic
; 
 ? 
;
_space_group_IT_number 14
_symmetry_cell_setting monoclinic
_symmetry_space_group_name_Hall '-P 2yn'
_symmetry_space_group_name_H-M 'P 1 21/n 1'
_atom_sites_solution_hydrogens geom
_atom_sites_solution_primary direct
_atom_sites_solution_secondary difmap
_audit_creation_method SHELXL-97
_cell_angle_alpha 90.00
_cell_angle_beta 94.940(2)
_cell_angle_gamma 90.00
_cell_formula_units_Z 4
_cell_length_a 8.9663(2)
_cell_length_b 14.4518(4)
_cell_length_c 17.9228(4)
_cell_measurement_reflns_used 4998
_cell_measurement_temperature 123(2)
_cell_measurement_theta_max 30.1179
_cell_measurement_theta_min 3.0350
_cell_volume 2313.79(10)
_computing_cell_refinement
;
CrysAlisPro, Oxford Diffraction Ltd.,
Version 1.171.34.40 (release 27-08-2010 CrysAlis171 .NET)
(compiled Aug 27 2010,11:50:40)
;
_computing_data_collection
;
CrysAlisPro, Oxford Diffraction Ltd.,
Version 1.171.34.40 (release 27-08-2010 CrysAlis171 .NET)
(compiled Aug 27 2010,11:50:40)
;
_computing_data_reduction
;
CrysAlisPro, Oxford Diffraction Ltd.,
Version 1.171.34.40 (release 27-08-2010 CrysAlis171 .NET)
(compiled Aug 27 2010,11:50:40)
;
_computing_structure_refinement 'SHELXL-97 (Sheldrick, 1997)'
_computing_structure_solution 'SHELXS-97 (Sheldrick, 1990)'
_diffrn_ambient_temperature 123(2)
_diffrn_measured_fraction_theta_full 0.998
_diffrn_measured_fraction_theta_max 0.892
_diffrn_measurement_device_type 'Oxford Diffraction Xcalibur E'
_diffrn_measurement_method 'omega scans'
_diffrn_radiation_monochromator graphite
_diffrn_radiation_source 'fine-focus sealed tube'
_diffrn_radiation_type MoK\a
_diffrn_radiation_wavelength 0.71073
_diffrn_reflns_av_R_equivalents 0.0191
_diffrn_reflns_av_sigmaI/netI 0.0378
_diffrn_reflns_limit_h_max 12
_diffrn_reflns_limit_h_min -11
_diffrn_reflns_limit_k_max 12
_diffrn_reflns_limit_k_min -20
_diffrn_reflns_limit_l_max 24
_diffrn_reflns_limit_l_min -24
_diffrn_reflns_number 11786
_diffrn_reflns_theta_full 27.50
_diffrn_reflns_theta_max 29.99
_diffrn_reflns_theta_min 3.04
_exptl_absorpt_coefficient_mu 0.060
_exptl_absorpt_correction_T_max 1.00000
_exptl_absorpt_correction_T_min 0.79423
_exptl_absorpt_correction_type multi-scan
_exptl_absorpt_process_details
;
CrysAlisPro, Oxford Diffraction Ltd.,
Version 1.171.34.40 (release 27-08-2010 CrysAlis171 .NET)
(compiled Aug 27 2010,11:50:40)
empirical absorption correction using spherical harmonics,
 implemented in SCALE3 ABSPACK scaling algorithm.
;
_exptl_crystal_colour red
_exptl_crystal_density_diffrn 1.023
_exptl_crystal_description brick
_exptl_crystal_F_000 792
_exptl_crystal_size_max 0.40
_exptl_crystal_size_mid 0.12
_exptl_crystal_size_min 0.12
_refine_diff_density_max 0.262
_refine_diff_density_min -0.209
_refine_diff_density_rms 0.043
_refine_ls_extinction_method none
_refine_ls_goodness_of_fit_ref 1.036
_refine_ls_hydrogen_treatment mixed
_refine_ls_matrix_type full
_refine_ls_number_parameters 250
_refine_ls_number_reflns 6014
_refine_ls_number_restraints 0
_refine_ls_restrained_S_all 1.036
_refine_ls_R_factor_all 0.0703
_refine_ls_R_factor_gt 0.0496
_refine_ls_shift/su_max 0.000
_refine_ls_shift/su_mean 0.000
_refine_ls_structure_factor_coef Fsqd
_refine_ls_weighting_details 'calc w=1/[\s^2^(Fo^2^)+(0.0576P)^2^+0.6025P] where P=(Fo^2^+2Fc^2^)/3'
_refine_ls_weighting_scheme calc
_refine_ls_wR_factor_gt 0.1195
_refine_ls_wR_factor_ref 0.1321
_reflns_number_gt 4570
_reflns_number_total 6014
_reflns_threshold_expression I>2sigma(I)
_cod_data_source_file ic401777x_si_002_1.cif
_cod_data_source_block sdr1017
_cod_original_sg_symbol_H-M 'P 21/n'
_cod_database_code 4336443

loop_
_symmetry_equiv_pos_as_xyz
'x, y, z'
'-x+1/2, y+1/2, -z+1/2'
'-x, -y, -z'
'x-1/2, -y-1/2, z-1/2'

loop_
_atom_site_label
_atom_site_type_symbol
_atom_site_fract_x
_atom_site_fract_y
_atom_site_fract_z
_atom_site_U_iso_or_equiv
_atom_site_adp_type
_atom_site_occupancy
_atom_site_symmetry_multiplicity
_atom_site_calc_flag
_atom_site_refinement_flags
Li1 Li 0.5287(2) 0.51838(15) 0.22180(11) 0.0216(4) Uani 1 1 d .
N4 N 0.54506(13) 0.51021(8) 0.34976(6) 0.0264(2) Uani 1 1 d .
N2 N 0.67126(12) 0.61874(7) 0.17008(6) 0.0232(2) Uani 1 1 d .
N3 N 0.30660(11) 0.49402(7) 0.16568(6) 0.0224(2) Uani 1 1 d .
N1 N 0.41203(11) 0.65417(7) 0.25044(5) 0.0185(2) Uani 1 1 d .
C1 C 0.51572(17) 0.60478(9) 0.37606(7) 0.0287(3) Uani 1 1 d .
H1A H 0.6072 0.6426 0.3736 0.034 Uiso 1 1 calc R
H1B H 0.4928 0.6020 0.4291 0.034 Uiso 1 1 calc R
C2 C 0.38723(15) 0.65120(9) 0.33031(7) 0.0254(3) Uani 1 1 d .
H2A H 0.2935 0.6171 0.3368 0.030 Uiso 1 1 calc R
H2B H 0.3754 0.7151 0.3489 0.030 Uiso 1 1 calc R
C3 C 0.69115(19) 0.47988(12) 0.38450(8) 0.0414(4) Uani 1 1 d .
H3A H 0.6894 0.4798 0.4391 0.062 Uiso 1 1 calc R
H3B H 0.7691 0.5223 0.3703 0.062 Uiso 1 1 calc R
H3C H 0.7125 0.4173 0.3673 0.062 Uiso 1 1 calc R
C4 C 0.4310(2) 0.44612(11) 0.37086(8) 0.0396(4) Uani 1 1 d .
H4A H 0.4298 0.4456 0.4255 0.059 Uiso 1 1 calc R
H4B H 0.4534 0.3838 0.3533 0.059 Uiso 1 1 calc R
H4C H 0.3329 0.4657 0.3480 0.059 Uiso 1 1 calc R
C5 C 0.59407(14) 0.70868(9) 0.16435(7) 0.0247(3) Uani 1 1 d .
H5A H 0.5203 0.7084 0.1200 0.030 Uiso 1 1 calc R
H5B H 0.6680 0.7581 0.1572 0.030 Uiso 1 1 calc R
C6 C 0.51435(14) 0.72977(8) 0.23367(7) 0.0230(3) Uani 1 1 d .
H6A H 0.5893 0.7389 0.2769 0.028 Uiso 1 1 calc R
H6B H 0.4567 0.7879 0.2259 0.028 Uiso 1 1 calc R
C7 C 0.71014(18) 0.59032(11) 0.09556(9) 0.0380(4) Uani 1 1 d .
H7A H 0.7811 0.6347 0.0773 0.057 Uiso 1 1 calc R
H7B H 0.6194 0.5885 0.0610 0.057 Uiso 1 1 calc R
H7C H 0.7559 0.5287 0.0987 0.057 Uiso 1 1 calc R
C8 C 0.80844(15) 0.62502(11) 0.22026(9) 0.0357(3) Uani 1 1 d .
H8A H 0.8775 0.6688 0.1996 0.054 Uiso 1 1 calc R
H8B H 0.8557 0.5639 0.2251 0.054 Uiso 1 1 calc R
H8C H 0.7840 0.6465 0.2696 0.054 Uiso 1 1 calc R
C9 C 0.20189(13) 0.56209(9) 0.19219(8) 0.0248(3) Uani 1 1 d .
H9A H 0.1686 0.5411 0.2407 0.030 Uiso 1 1 calc R
H9B H 0.1125 0.5659 0.1558 0.030 Uiso 1 1 calc R
C10 C 0.27152(13) 0.65752(9) 0.20206(7) 0.0228(3) Uani 1 1 d .
H10A H 0.2913 0.6826 0.1525 0.027 Uiso 1 1 calc R
H10B H 0.2004 0.6996 0.2244 0.027 Uiso 1 1 calc R
C11 C 0.24981(16) 0.40043(10) 0.17664(10) 0.0369(4) Uani 1 1 d .
H11A H 0.1509 0.3938 0.1494 0.055 Uiso 1 1 calc R
H11B H 0.2418 0.3897 0.2301 0.055 Uiso 1 1 calc R
H11C H 0.3187 0.3552 0.1578 0.055 Uiso 1 1 calc R
C12 C 0.32489(17) 0.50661(11) 0.08574(8) 0.0337(3) Uani 1 1 d .
H12A H 0.2294 0.4945 0.0565 0.051 Uiso 1 1 calc R
H12B H 0.4008 0.4634 0.0704 0.051 Uiso 1 1 calc R
H12C H 0.3567 0.5703 0.0769 0.051 Uiso 1 1 calc R
C20 C 0.65296(16) 0.37439(9) 0.20641(7) 0.0246(3) Uani 1 1 d .
C21 C 0.66955(13) 0.32444(8) 0.13994(7) 0.0206(2) Uani 1 1 d .
C22 C 0.79389(13) 0.33763(8) 0.09600(7) 0.0214(3) Uani 1 1 d .
H22A H 0.8691 0.3808 0.1130 0.026 Uiso 1 1 calc R
C23 C 0.80964(14) 0.29044(9) 0.02997(7) 0.0228(3) Uani 1 1 d .
C24 C 0.70082(15) 0.22679(9) 0.00276(7) 0.0244(3) Uani 1 1 d .
H24A H 0.7100 0.1955 -0.0432 0.029 Uiso 1 1 calc R
C25 C 0.57792(14) 0.20972(9) 0.04414(7) 0.0239(3) Uani 1 1 d .
C26 C 0.56498(14) 0.25621(8) 0.11071(7) 0.0230(3) Uani 1 1 d .
H26A H 0.4823 0.2420 0.1384 0.028 Uiso 1 1 calc R
C27 C 0.94875(15) 0.30478(10) -0.01072(8) 0.0305(3) Uani 1 1 d .
H27A H 0.9772 0.3703 -0.0083 0.046 Uiso 1 1 calc R
H27B H 0.9286 0.2862 -0.0632 0.046 Uiso 1 1 calc R
H27C H 1.0306 0.2672 0.0130 0.046 Uiso 1 1 calc R
C28 C 0.46107(17) 0.13947(10) 0.01667(9) 0.0362(3) Uani 1 1 d .
H28A H 0.4871 0.1132 -0.0309 0.054 Uiso 0.50 1 calc PR
H28B H 0.3630 0.1697 0.0093 0.054 Uiso 0.50 1 calc PR
H28C H 0.4573 0.0899 0.0538 0.054 Uiso 0.50 1 calc PR
H28D H 0.3845 0.1353 0.0524 0.054 Uiso 0.50 1 calc PR
H28E H 0.5086 0.0789 0.0121 0.054 Uiso 0.50 1 calc PR
H28F H 0.4143 0.1586 -0.0323 0.054 Uiso 0.50 1 calc PR
H20A H 0.7394(17) 0.4055(11) 0.2296(8) 0.029(4) Uiso 1 1 d .
H20B H 0.5862(18) 0.3499(12) 0.2397(9) 0.036(4) Uiso 1 1 d .

loop_
_atom_site_aniso_label
_atom_site_aniso_U_11
_atom_site_aniso_U_22
_atom_site_aniso_U_33
_atom_site_aniso_U_23
_atom_site_aniso_U_13
_atom_site_aniso_U_12
Li1 0.0209(10) 0.0221(10) 0.0213(10) 0.0003(8) -0.0004(8) 0.0009(8)
N4 0.0379(6) 0.0217(5) 0.0189(5) -0.0004(4) -0.0018(5) 0.0087(5)
N2 0.0222(5) 0.0198(5) 0.0284(6) -0.0036(4) 0.0075(4) -0.0007(4)
N3 0.0189(5) 0.0182(5) 0.0295(5) -0.0023(4) -0.0013(4) -0.0018(4)
N1 0.0191(5) 0.0191(5) 0.0171(5) -0.0008(4) 0.0005(4) 0.0013(4)
C1 0.0424(8) 0.0255(7) 0.0175(5) -0.0043(5) -0.0016(5) 0.0083(6)
C2 0.0342(7) 0.0228(6) 0.0197(6) -0.0031(5) 0.0051(5) 0.0071(5)
C3 0.0541(10) 0.0413(9) 0.0263(7) -0.0029(6) -0.0113(7) 0.0227(8)
C4 0.0625(10) 0.0291(7) 0.0275(7) 0.0041(6) 0.0061(7) -0.0001(7)
C5 0.0250(6) 0.0196(6) 0.0302(6) 0.0009(5) 0.0054(5) -0.0036(5)
C6 0.0252(6) 0.0164(5) 0.0274(6) -0.0029(5) 0.0018(5) 0.0007(5)
C7 0.0453(9) 0.0337(8) 0.0380(8) -0.0056(6) 0.0218(7) -0.0041(7)
C8 0.0227(7) 0.0302(7) 0.0540(9) -0.0038(7) 0.0019(6) 0.0014(6)
C9 0.0168(6) 0.0258(6) 0.0315(7) -0.0002(5) -0.0002(5) 0.0006(5)
C10 0.0201(6) 0.0221(6) 0.0256(6) -0.0007(5) -0.0011(5) 0.0041(5)
C11 0.0284(7) 0.0223(7) 0.0580(10) -0.0003(7) -0.0064(7) -0.0062(6)
C12 0.0344(7) 0.0373(8) 0.0287(7) -0.0086(6) -0.0003(6) 0.0008(6)
C20 0.0271(6) 0.0214(6) 0.0249(6) -0.0030(5) 0.0007(5) 0.0031(5)
C21 0.0224(6) 0.0159(5) 0.0228(6) 0.0017(5) -0.0021(5) 0.0055(4)
C22 0.0200(6) 0.0184(6) 0.0250(6) 0.0009(5) -0.0029(5) 0.0021(4)
C23 0.0234(6) 0.0230(6) 0.0216(6) 0.0056(5) -0.0007(5) 0.0063(5)
C24 0.0313(7) 0.0228(6) 0.0182(5) -0.0010(5) -0.0022(5) 0.0050(5)
C25 0.0269(6) 0.0185(6) 0.0249(6) 0.0003(5) -0.0050(5) 0.0019(5)
C26 0.0225(6) 0.0202(6) 0.0262(6) 0.0005(5) 0.0016(5) 0.0015(5)
C27 0.0290(7) 0.0354(7) 0.0274(6) 0.0040(6) 0.0040(5) 0.0042(6)
C28 0.0386(8) 0.0302(7) 0.0386(8) -0.0067(6) -0.0036(6) -0.0083(6)

loop_
_atom_type_symbol
_atom_type_description
_atom_type_scat_dispersion_real
_atom_type_scat_dispersion_imag
_atom_type_scat_source
C C 0.0033 0.0016 'International Tables Vol C Tables 4.2.6.8 and 6.1.1.4'
H H 0.0000 0.0000 'International Tables Vol C Tables 4.2.6.8 and 6.1.1.4'
Li Li -0.0003 0.0001 'International Tables Vol C Tables 4.2.6.8 and 6.1.1.4'
N N 0.0061 0.0033 'International Tables Vol C Tables 4.2.6.8 and 6.1.1.4'

loop_
_geom_angle_atom_site_label_1
_geom_angle_atom_site_label_2
_geom_angle_atom_site_label_3
_geom_angle
N3 Li1 N2 117.03(10)
N3 Li1 N4 115.52(10)
N2 Li1 N4 117.96(10)
N3 Li1 N1 79.97(8)
N2 Li1 N1 79.80(8)
N4 Li1 N1 79.14(7)
N3 Li1 C20 102.87(9)
N2 Li1 C20 103.48(9)
N4 Li1 C20 94.62(9)
N1 Li1 C20 173.76(11)
C4 N4 C3 108.75(12)
C4 N4 C1 110.97(11)
C3 N4 C1 108.53(11)
C4 N4 Li1 107.93(10)
C3 N4 Li1 114.72(10)
C1 N4 Li1 105.93(9)
C8 N2 C7 108.90(11)
C8 N2 C5 110.70(10)
C7 N2 C5 109.31(11)
C8 N2 Li1 105.74(10)
C7 N2 Li1 113.13(10)
C5 N2 Li1 109.03(9)
C11 N3 C9 109.65(10)
C11 N3 C12 108.35(11)
C9 N3 C12 111.20(10)
C11 N3 Li1 113.67(10)
C9 N3 Li1 109.08(9)
C12 N3 Li1 104.82(10)
C10 N1 C2 112.50(10)
C10 N1 C6 111.89(10)
C2 N1 C6 111.69(10)
C10 N1 Li1 106.26(9)
C2 N1 Li1 107.60(9)
C6 N1 Li1 106.47(8)
N4 C1 C2 112.70(11)
N4 C1 H1A 109.1
C2 C1 H1A 109.1
N4 C1 H1B 109.1
C2 C1 H1B 109.1
H1A C1 H1B 107.8
N1 C2 C1 111.67(10)
N1 C2 H2A 109.3
C1 C2 H2A 109.3
N1 C2 H2B 109.3
C1 C2 H2B 109.3
H2A C2 H2B 107.9
N4 C3 H3A 109.5
N4 C3 H3B 109.5
H3A C3 H3B 109.5
N4 C3 H3C 109.5
H3A C3 H3C 109.5
H3B C3 H3C 109.5
N4 C4 H4A 109.5
N4 C4 H4B 109.5
H4A C4 H4B 109.5
N4 C4 H4C 109.5
H4A C4 H4C 109.5
H4B C4 H4C 109.5
N2 C5 C6 111.86(10)
N2 C5 H5A 109.2
C6 C5 H5A 109.2
N2 C5 H5B 109.2
C6 C5 H5B 109.2
H5A C5 H5B 107.9
N1 C6 C5 111.32(10)
N1 C6 H6A 109.4
C5 C6 H6A 109.4
N1 C6 H6B 109.4
C5 C6 H6B 109.4
H6A C6 H6B 108.0
N2 C7 H7A 109.5
N2 C7 H7B 109.5
H7A C7 H7B 109.5
N2 C7 H7C 109.5
H7A C7 H7C 109.5
H7B C7 H7C 109.5
N2 C8 H8A 109.5
N2 C8 H8B 109.5
H8A C8 H8B 109.5
N2 C8 H8C 109.5
H8A C8 H8C 109.5
H8B C8 H8C 109.5
N3 C9 C10 112.25(10)
N3 C9 H9A 109.2
C10 C9 H9A 109.2
N3 C9 H9B 109.2
C10 C9 H9B 109.2
H9A C9 H9B 107.9
N1 C10 C9 111.25(10)
N1 C10 H10A 109.4
C9 C10 H10A 109.4
N1 C10 H10B 109.4
C9 C10 H10B 109.4
H10A C10 H10B 108.0
N3 C11 H11A 109.5
N3 C11 H11B 109.5
H11A C11 H11B 109.5
N3 C11 H11C 109.5
H11A C11 H11C 109.5
H11B C11 H11C 109.5
N3 C12 H12A 109.5
N3 C12 H12B 109.5
H12A C12 H12B 109.5
N3 C12 H12C 109.5
H12A C12 H12C 109.5
H12B C12 H12C 109.5
C21 C20 Li1 128.85(10)
C21 C20 H20A 117.7(9)
Li1 C20 H20A 84.8(9)
C21 C20 H20B 117.3(10)
Li1 C20 H20B 85.8(10)
H20A C20 H20B 115.6(13)
C20 C21 C26 123.28(12)
C20 C21 C22 122.66(12)
C26 C21 C22 114.06(11)
C23 C22 C21 123.12(12)
C23 C22 H22A 118.4
C21 C22 H22A 118.4
C22 C23 C24 120.21(11)
C22 C23 C27 119.61(12)
C24 C23 C27 120.12(12)
C23 C24 C25 119.21(11)
C23 C24 H24A 120.4
C25 C24 H24A 120.4
C26 C25 C24 119.94(12)
C26 C25 C28 120.02(12)
C24 C25 C28 120.03(12)
C25 C26 C21 123.40(12)
C25 C26 H26A 118.3
C21 C26 H26A 118.3
C23 C27 H27A 109.5
C23 C27 H27B 109.5
H27A C27 H27B 109.5
C23 C27 H27C 109.5
H27A C27 H27C 109.5
H27B C27 H27C 109.5
C25 C28 H28A 109.5
C25 C28 H28B 109.5
H28A C28 H28B 109.5
C25 C28 H28C 109.5
H28A C28 H28C 109.5
H28B C28 H28C 109.5
C25 C28 H28D 109.5
H28A C28 H28D 141.1
H28B C28 H28D 56.3
H28C C28 H28D 56.3
C25 C28 H28E 109.5
H28A C28 H28E 56.3
H28B C28 H28E 141.1
H28C C28 H28E 56.3
H28D C28 H28E 109.5
C25 C28 H28F 109.5
H28A C28 H28F 56.3
H28B C28 H28F 56.3
H28C C28 H28F 141.1
H28D C28 H28F 109.5
H28E C28 H28F 109.5

loop_
_geom_bond_atom_site_label_1
_geom_bond_atom_site_label_2
_geom_bond_distance
Li1 N3 2.181(2)
Li1 N2 2.191(2)
Li1 N4 2.288(2)
Li1 N1 2.303(2)
Li1 C20 2.387(2)
N4 C4 1.4539(19)
N4 C3 1.4682(18)
N4 C1 1.4767(16)
N2 C8 1.4627(18)
N2 C7 1.4677(17)
N2 C5 1.4720(16)
N3 C11 1.4644(17)
N3 C9 1.4669(16)
N3 C12 1.4674(17)
N1 C10 1.4674(15)
N1 C2 1.4682(15)
N1 C6 1.4742(15)
C1 C2 1.5122(18)
C1 H1A 0.9900
C1 H1B 0.9900
C2 H2A 0.9900
C2 H2B 0.9900
C3 H3A 0.9800
C3 H3B 0.9800
C3 H3C 0.9800
C4 H4A 0.9800
C4 H4B 0.9800
C4 H4C 0.9800
C5 C6 1.5167(17)
C5 H5A 0.9900
C5 H5B 0.9900
C6 H6A 0.9900
C6 H6B 0.9900
C7 H7A 0.9800
C7 H7B 0.9800
C7 H7C 0.9800
C8 H8A 0.9800
C8 H8B 0.9800
C8 H8C 0.9800
C9 C10 1.5179(18)
C9 H9A 0.9900
C9 H9B 0.9900
C10 H10A 0.9900
C10 H10B 0.9900
C11 H11A 0.9800
C11 H11B 0.9800
C11 H11C 0.9800
C12 H12A 0.9800
C12 H12B 0.9800
C12 H12C 0.9800
C20 C21 1.4118(17)
C20 H20A 0.959(16)
C20 H20B 0.949(16)
C21 C26 1.4287(17)
C21 C22 1.4320(17)
C22 C23 1.3836(17)
C22 H22A 0.9500
C23 C24 1.3979(19)
C23 C27 1.5124(18)
C24 C25 1.4021(18)
C24 H24A 0.9500
C25 C26 1.3829(18)
C25 C28 1.5107(19)
C26 H26A 0.9500
C27 H27A 0.9800
C27 H27B 0.9800
C27 H27C 0.9800
C28 H28A 0.9800
C28 H28B 0.9800
C28 H28C 0.9800
C28 H28D 0.9800
C28 H28E 0.9800
C28 H28F 0.9800

loop_
_geom_torsion_atom_site_label_1
_geom_torsion_atom_site_label_2
_geom_torsion_atom_site_label_3
_geom_torsion_atom_site_label_4
_geom_torsion
N3 Li1 N4 C4 29.07(14)
N2 Li1 N4 C4 174.52(11)
N1 Li1 N4 C4 102.33(10)
C20 Li1 N4 C4 -77.55(11)
N3 Li1 N4 C3 150.47(12)
N2 Li1 N4 C3 -64.09(15)
N1 Li1 N4 C3 -136.28(11)
C20 Li1 N4 C3 43.84(13)
N3 Li1 N4 C1 -89.84(13)
N2 Li1 N4 C1 55.60(13)
N1 Li1 N4 C1 -16.58(10)
C20 Li1 N4 C1 163.53(10)
N3 Li1 N2 C8 177.31(10)
N4 Li1 N2 C8 32.38(14)
N1 Li1 N2 C8 104.19(9)
C20 Li1 N2 C8 -70.39(11)
N3 Li1 N2 C7 -63.60(14)
N4 Li1 N2 C7 151.47(11)
N1 Li1 N2 C7 -136.72(10)
C20 Li1 N2 C7 48.70(13)
N3 Li1 N2 C5 58.25(13)
N4 Li1 N2 C5 -86.68(12)
N1 Li1 N2 C5 -14.87(10)
C20 Li1 N2 C5 170.55(9)
N2 Li1 N3 C11 150.20(11)
N4 Li1 N3 C11 -64.02(14)
N1 Li1 N3 C11 -136.78(10)
C20 Li1 N3 C11 37.55(13)
N2 Li1 N3 C9 -87.10(12)
N4 Li1 N3 C9 58.67(13)
N1 Li1 N3 C9 -14.08(10)
C20 Li1 N3 C9 160.25(9)
N2 Li1 N3 C12 32.06(14)
N4 Li1 N3 C12 177.84(10)
N1 Li1 N3 C12 105.08(9)
C20 Li1 N3 C12 -80.58(11)
N3 Li1 N1 C10 -12.80(9)
N2 Li1 N1 C10 107.24(9)
N4 Li1 N1 C10 -131.45(9)
N3 Li1 N1 C2 107.91(9)
N2 Li1 N1 C2 -132.04(9)
N4 Li1 N1 C2 -10.74(10)
N3 Li1 N1 C6 -132.22(9)
N2 Li1 N1 C6 -12.17(9)
N4 Li1 N1 C6 109.13(9)
C4 N4 C1 C2 -74.20(14)
C3 N4 C1 C2 166.36(12)
Li1 N4 C1 C2 42.69(14)
C10 N1 C2 C1 153.58(11)
C6 N1 C2 C1 -79.62(13)
Li1 N1 C2 C1 36.88(13)
N4 C1 C2 N1 -56.53(15)
C8 N2 C5 C6 -75.52(13)
C7 N2 C5 C6 164.53(11)
Li1 N2 C5 C6 40.40(13)
C10 N1 C6 C5 -78.54(12)
C2 N1 C6 C5 154.32(10)
Li1 N1 C6 C5 37.14(12)
N2 C5 C6 N1 -54.11(14)
C11 N3 C9 C10 164.64(11)
C12 N3 C9 C10 -75.56(13)
Li1 N3 C9 C10 39.56(13)
C2 N1 C10 C9 -80.17(13)
C6 N1 C10 C9 153.13(10)
Li1 N1 C10 C9 37.32(12)
N3 C9 C10 N1 -53.84(14)
N3 Li1 C20 C21 53.38(16)
N2 Li1 C20 C21 -68.91(16)
N4 Li1 C20 C21 170.88(12)
Li1 C20 C21 C26 -90.14(16)
Li1 C20 C21 C22 90.18(16)
C20 C21 C22 C23 -178.62(12)
C26 C21 C22 C23 1.68(17)
C21 C22 C23 C24 0.48(19)
C21 C22 C23 C27 -176.68(12)
C22 C23 C24 C25 -1.63(18)
C27 C23 C24 C25 175.51(12)
C23 C24 C25 C26 0.50(19)
C23 C24 C25 C28 -178.50(12)
C24 C25 C26 C21 1.87(19)
C28 C25 C26 C21 -179.14(12)
C20 C21 C26 C25 177.43(12)
C22 C21 C26 C25 -2.86(18)
